data_7707751
loop_
_publ_author_name
'Gruhne, Michael S.'
'Lenz, Tobias'
'R\"osch, Markus'
'Lommel, Marcus'
'Wurzenberger, Maximilian H. H.'
'Klap\"otke, Thomas M'
'Stierstorfer, J\"org'

_publ_section_title
;
 Nitratoethyl-5H-tetrazoles: improving the oxygen balance through
 application of organic nitrates in energetic coordination compounds.
;
_journal_issue 31
_journal_name_full 'Dalton transactions (Cambridge, England : 2003)'
_journal_page_first 10811
_journal_page_last 10825
_journal_paper_doi 10.1039/d1dt01898a
_journal_volume 50
_journal_year 2021
_chemical_formula_moiety 'C3 H5 Cu2 N17 O3'
_chemical_formula_sum 'C3 H5 Cu2 N17 O3'
_chemical_formula_weight 454.32
_chemical_name_common '2-nitratoethyl-5H-tetrazole dicopper(I)) tetrazide'
_chemical_name_systematic '2-nitratoethyl-5H-tetrazole dicopper(I)) tetrazide'
_space_group_IT_number 14
_space_group_name_Hall '-P 2yn'
_space_group_name_H-M_alt 'P 1 21/n 1'
_symmetry_cell_setting monoclinic
_symmetry_Int_Tables_number 14
_symmetry_space_group_name_Hall '-P 2yn'
_symmetry_space_group_name_H-M 'P 1 21/n 1'
_atom_sites_solution_hydrogens geom
_audit_creation_date 2020-12-12
_audit_creation_method SHELXL-2018/3
_audit_update_record
;
2021-05-17 deposited with the CCDC.	2021-06-29 downloaded from the CCDC.
;
_cell_angle_alpha 90
_cell_angle_beta 109.892(9)
_cell_angle_gamma 90
_cell_formula_units_Z 4
_cell_length_a 15.7453(11)
_cell_length_b 5.7379(4)
_cell_length_c 16.3858(14)
_cell_measurement_reflns_used 1548
_cell_measurement_temperature 123(2)
_cell_measurement_theta_max 26.8170
_cell_measurement_theta_min 2.2370
_cell_volume 1392.0(2)
_computing_cell_refinement 'CrysAlisPro 1.171.40.82a (Rigaku OD, 2020)'
_computing_data_collection 'CrysAlisPro 1.171.40.82a (Rigaku OD, 2020)'
_computing_data_reduction 'CrysAlisPro 1.171.40.82a (Rigaku OD, 2020)'
_computing_molecular_graphics 'Diamond 2.1c, Crystal Impact GbR'
_computing_publication_material 'Encifer 1.5.1, CCDC 2014'
_computing_structure_refinement 'SHELXL-2018/3 (Sheldrick, 2018)'
_computing_structure_solution 'SHELXT 2018/2 (Sheldrick, 2018)'
_diffrn_ambient_temperature 123(2)
_diffrn_detector 'CCD plate'
_diffrn_detector_area_resol_mean 15.9809
_diffrn_detector_type Sapphire3
_diffrn_measured_fraction_theta_full 0.998
_diffrn_measured_fraction_theta_max 0.997
_diffrn_measurement_details
;
List of Runs (angles in degrees, time in seconds):

  # Type    Start    End  Width  t~exp~   \w     \q     \k     \f   Frames
#--------------------------------------------------------------------------
  1  \w    -91.00  -8.00   1.00   78.00    --  -23.84 -38.00 -60.00   83
  2  \w    -84.00  -8.00   1.00   78.00    --  -23.84 136.00 103.67   76
  3  \w    -96.00 -61.00   1.00   78.00    --  -23.84-178.00 -30.00   35
  4  \w    -75.00  32.00   1.00   78.00    --  -23.84   0.00 -30.00  107
  5  \w     62.00  97.00   1.00   78.00    --   24.62 178.00   0.00   35
  6  \w    -33.00  -4.00   1.00   78.00    --   24.62 132.00 -54.80   29
;
_diffrn_measurement_device 'four-circle diffractometer'
_diffrn_measurement_device_type 'Xcalibur, Sapphire3'
_diffrn_measurement_method '\w scans'
_diffrn_orient_matrix_UB_11 -0.0073475000
_diffrn_orient_matrix_UB_12 -0.1030289000
_diffrn_orient_matrix_UB_13 0.0205688000
_diffrn_orient_matrix_UB_21 0.0299698000
_diffrn_orient_matrix_UB_22 -0.0616038000
_diffrn_orient_matrix_UB_23 -0.0161940000
_diffrn_orient_matrix_UB_31 0.0366443000
_diffrn_orient_matrix_UB_32 0.0295573000
_diffrn_orient_matrix_UB_33 0.0378700000
_diffrn_radiation_monochromator graphite
_diffrn_radiation_probe x-ray
_diffrn_radiation_type MoK\a
_diffrn_radiation_wavelength 0.71073
_diffrn_reflns_av_R_equivalents 0.0665
_diffrn_reflns_av_sigmaI/netI 0.1548
_diffrn_reflns_av_unetI/netI 0.0868
_diffrn_reflns_Laue_measured_fraction_full 0.998
_diffrn_reflns_Laue_measured_fraction_max 0.997
_diffrn_reflns_limit_h_max 19
_diffrn_reflns_limit_h_min -19
_diffrn_reflns_limit_k_max 7
_diffrn_reflns_limit_k_min -5
_diffrn_reflns_limit_l_max 20
_diffrn_reflns_limit_l_min -20
_diffrn_reflns_number 9140
_diffrn_reflns_point_group_measured_fraction_full 0.998
_diffrn_reflns_point_group_measured_fraction_max 0.997
_diffrn_reflns_theta_full 25.242
_diffrn_reflns_theta_max 26.371
_diffrn_reflns_theta_min 2.208
_diffrn_source 'fine-focus sealed X-ray tube'
_exptl_absorpt_coefficient_mu 3.111
_exptl_absorpt_correction_T_max 1.00000
_exptl_absorpt_correction_T_min 0.95764
_exptl_absorpt_correction_type multi-scan
_exptl_absorpt_process_details
;
CrysAlisPro 1.171.40.82a (Rigaku Oxford Diffraction, 2020)
Empirical absorption correction using spherical harmonics,
implemented in SCALE3 ABSPACK scaling algorithm.
;
_exptl_crystal_colour brown
_exptl_crystal_density_diffrn 2.168
_exptl_crystal_description platelet
_exptl_crystal_F_000 896
_exptl_crystal_size_max 0.25
_exptl_crystal_size_mid 0.25
_exptl_crystal_size_min 0.01
_refine_diff_density_max 0.750
_refine_diff_density_min -0.633
_refine_diff_density_rms 0.134
_refine_ls_extinction_method none
_refine_ls_goodness_of_fit_ref 1.017
_refine_ls_hydrogen_treatment constr
_refine_ls_matrix_type full
_refine_ls_number_parameters 226
_refine_ls_number_reflns 2839
_refine_ls_number_restraints 0
_refine_ls_restrained_S_all 1.017
_refine_ls_R_factor_all 0.0842
_refine_ls_R_factor_gt 0.0514
_refine_ls_shift/su_max 0.000
_refine_ls_shift/su_mean 0.000
_refine_ls_structure_factor_coef Fsqd
_refine_ls_weighting_details 'w=1/[\s^2^(Fo^2^)+(0.0380P)^2^] where P=(Fo^2^+2Fc^2^)/3'
_refine_ls_weighting_scheme calc
_refine_ls_wR_factor_gt 0.0990
_refine_ls_wR_factor_ref 0.1124
_reflns_Friedel_coverage 0.000
_reflns_number_gt 1971
_reflns_number_total 2839
_reflns_threshold_expression 'I > 2\s(I)'
_cod_data_source_file d1dt01898a2.cif
_cod_data_source_block px455
_cod_depositor_comments 'Adding full bibliography for 7707739--7707758.cif.'
_cod_original_sg_symbol_H-M 'P 21/n'
_cod_database_code 7707751
_shelx_space_group_comment
;
The symmetry employed for this shelxl refinement is uniquely defined
by the following loop, which should always be used as a source of
symmetry information in preference to the above space-group names.
They are only intended as comments.
;

loop_
_space_group_symop_operation_xyz
'x, y, z'
'-x+1/2, y+1/2, -z+1/2'
'-x, -y, -z'
'x-1/2, -y-1/2, z-1/2'

loop_
_atom_site_label
_atom_site_type_symbol
_atom_site_fract_x
_atom_site_fract_y
_atom_site_fract_z
_atom_site_U_iso_or_equiv
_atom_site_adp_type
_atom_site_occupancy
_atom_site_site_symmetry_order
_atom_site_calc_flag
_atom_site_refinement_flags_posn
_atom_site_refinement_flags_adp
_atom_site_refinement_flags_occupancy
_atom_site_disorder_assembly
_atom_site_disorder_group
Cu1 Cu 0.56729(4) 0.32610(11) 0.16748(4) 0.0179(2) Uani 1 1 d . . . . .
Cu2 Cu 0.52787(4) 0.78975(11) 0.06239(4) 0.01666(19) Uani 1 1 d . . . . .
N7 N 0.7178(3) 0.0200(7) 0.1924(3) 0.0169(10) Uani 1 1 d . . . . .
N15 N 0.4467(3) 1.0688(7) 0.0391(3) 0.0177(10) Uani 1 1 d . . . . .
N9 N 0.5991(3) 0.4952(7) 0.0758(3) 0.0187(10) Uani 1 1 d . . . . .
N12 N 0.4842(3) 0.6054(7) 0.1433(3) 0.0183(10) Uani 1 1 d . . . . .
N4 N 0.5215(3) 0.1768(8) 0.2528(3) 0.0256(11) Uani 1 1 d . . . . .
N10 N 0.6715(3) 0.4707(8) 0.0669(3) 0.0254(12) Uani 1 1 d . . . . .
N6 N 0.6356(3) 0.0396(7) 0.1611(3) 0.0184(11) Uani 1 1 d . . . . .
N3 N 0.4427(3) 0.2339(10) 0.2593(3) 0.0354(13) Uani 1 1 d . . . . .
N13 N 0.4204(3) 0.6553(8) 0.1653(4) 0.0329(13) Uani 1 1 d . . . . .
N16 N 0.3721(3) 1.0870(9) 0.0481(3) 0.0297(12) Uani 1 1 d . . . . .
N8 N 0.7942(3) -0.0025(8) 0.2212(3) 0.0267(12) Uani 1 1 d . . . . .
O1 O 0.3789(5) 0.4283(14) 0.4233(6) 0.107(3) Uani 1 1 d . . . . .
N2 N 0.4303(4) 0.0943(14) 0.3169(4) 0.065(2) Uani 1 1 d . . . . .
N17 N 0.3037(4) 1.1124(11) 0.0580(5) 0.059(2) Uani 1 1 d . . . . .
N14 N 0.3614(5) 0.7004(11) 0.1869(5) 0.068(2) Uani 1 1 d . . . . .
N11 N 0.7380(4) 0.4390(12) 0.0574(5) 0.064(2) Uani 1 1 d . . . . .
O2 O 0.3859(4) 0.4338(12) 0.5616(5) 0.088(2) Uani 1 1 d . . . . .
C3 C 0.3635(6) 0.1869(14) 0.4300(5) 0.064(2) Uani 1 1 d . . . . .
H3A H 0.310977 0.160775 0.446973 0.076 Uiso 1 1 calc R U . . .
H3B H 0.415505 0.112659 0.471920 0.076 Uiso 1 1 calc R U . . .
N5 N 0.3948(6) 0.5404(16) 0.5025(10) 0.115(5) Uani 1 1 d . . . . .
C1 C 0.5521(5) -0.0044(15) 0.3081(5) 0.063(3) Uani 1 1 d . . . . .
H1 H 0.606325 -0.080937 0.315839 0.075 Uiso 1 1 calc R U . . .
C2 C 0.3480(5) 0.096(2) 0.3397(5) 0.083(3) Uani 1 1 d . . . . .
H2A H 0.324441 -0.061837 0.335387 0.099 Uiso 1 1 calc R U . . .
H2B H 0.302809 0.191414 0.298264 0.099 Uiso 1 1 calc R U . . .
O3 O 0.4148(6) 0.7387(13) 0.5082(8) 0.179(5) Uani 1 1 d . . . . .
N1 N 0.4969(4) -0.0600(17) 0.3492(5) 0.099(3) Uani 1 1 d . . . . .

loop_
_atom_site_aniso_label
_atom_site_aniso_U_11
_atom_site_aniso_U_22
_atom_site_aniso_U_33
_atom_site_aniso_U_23
_atom_site_aniso_U_13
_atom_site_aniso_U_12
Cu1 0.0182(4) 0.0168(3) 0.0194(4) 0.0030(3) 0.0073(3) 0.0036(3)
Cu2 0.0154(3) 0.0149(3) 0.0196(4) 0.0024(3) 0.0059(3) 0.0040(3)
N7 0.023(3) 0.013(2) 0.015(2) 0.0017(19) 0.007(2) 0.002(2)
N15 0.018(2) 0.013(2) 0.023(3) 0.0031(19) 0.008(2) 0.002(2)
N9 0.015(2) 0.017(2) 0.026(3) 0.0046(19) 0.009(2) 0.003(2)
N12 0.019(2) 0.016(2) 0.024(3) 0.004(2) 0.013(2) 0.002(2)
N4 0.023(2) 0.038(3) 0.018(2) 0.003(2) 0.010(2) 0.008(2)
N10 0.023(3) 0.027(3) 0.025(3) 0.010(2) 0.007(2) 0.005(2)
N6 0.018(2) 0.012(2) 0.021(3) -0.0023(18) 0.000(2) -0.002(2)
N3 0.031(3) 0.049(3) 0.031(3) 0.005(3) 0.018(3) 0.008(3)
N13 0.037(3) 0.018(3) 0.053(4) 0.010(2) 0.028(3) 0.008(2)
N16 0.019(3) 0.031(3) 0.039(3) 0.012(2) 0.009(2) 0.005(2)
N8 0.013(2) 0.028(3) 0.032(3) 0.003(2) -0.001(2) 0.005(2)
O1 0.118(6) 0.082(5) 0.176(9) 0.069(6) 0.121(6) 0.050(5)
N2 0.033(3) 0.132(7) 0.035(4) 0.032(4) 0.019(3) 0.014(4)
N17 0.034(3) 0.064(4) 0.086(5) 0.042(4) 0.030(3) 0.015(3)
N14 0.075(5) 0.042(4) 0.124(6) 0.033(4) 0.085(5) 0.027(4)
N11 0.047(4) 0.071(5) 0.097(6) 0.048(4) 0.054(4) 0.032(4)
O2 0.067(4) 0.073(5) 0.123(6) -0.019(4) 0.030(4) -0.004(4)
C3 0.063(5) 0.081(6) 0.064(5) 0.024(5) 0.044(5) 0.003(5)
N5 0.063(5) 0.053(6) 0.272(17) 0.051(8) 0.113(9) 0.015(5)
C1 0.040(4) 0.102(7) 0.055(5) 0.053(5) 0.027(4) 0.027(5)
C2 0.035(4) 0.174(11) 0.053(5) 0.033(6) 0.033(4) 0.009(6)
O3 0.163(9) 0.055(5) 0.400(17) 0.022(7) 0.202(10) -0.002(5)
N1 0.042(4) 0.184(9) 0.078(6) 0.097(6) 0.030(4) 0.033(5)

loop_
_atom_type_symbol
_atom_type_description
_atom_type_scat_dispersion_real
_atom_type_scat_dispersion_imag
_atom_type_scat_source
C C 0.0033 0.0016 'International Tables Vol C Tables 4.2.6.8 and 6.1.1.4'
H H 0.0000 0.0000 'International Tables Vol C Tables 4.2.6.8 and 6.1.1.4'
Cu Cu 0.3201 1.2651 'International Tables Vol C Tables 4.2.6.8 and 6.1.1.4'
N N 0.0061 0.0033 'International Tables Vol C Tables 4.2.6.8 and 6.1.1.4'
O O 0.0106 0.0060 'International Tables Vol C Tables 4.2.6.8 and 6.1.1.4'

loop_
_geom_angle_atom_site_label_1
_geom_angle_atom_site_label_2
_geom_angle_atom_site_label_3
_geom_angle
_geom_angle_site_symmetry_1
_geom_angle_site_symmetry_3
_geom_angle_publ_flag
N4 Cu1 N6 90.72(19) . . ?
N4 Cu1 N9 173.17(18) . . ?
N6 Cu1 N9 94.81(19) . . ?
N4 Cu1 N12 96.62(19) . . ?
N6 Cu1 N12 166.37(18) . . ?
N9 Cu1 N12 77.17(18) . . ?
N12 Cu2 N9 77.64(18) . . ?
N12 Cu2 N15 102.05(18) . . ?
N9 Cu2 N15 174.19(17) . . ?
N12 Cu2 N15 167.46(17) . 3_675 ?
N9 Cu2 N15 99.80(19) . 3_675 ?
N15 Cu2 N15 79.2(2) . 3_675 ?
N12 Cu2 N6 101.24(17) . 1_565 ?
N9 Cu2 N6 100.99(16) . 1_565 ?
N15 Cu2 N6 84.79(16) . 1_565 ?
N15 Cu2 N6 91.29(16) 3_675 1_565 ?
N8 N7 N6 178.8(5) . . ?
N16 N15 Cu2 128.0(4) . . ?
N16 N15 Cu2 121.9(4) . 3_675 ?
Cu2 N15 Cu2 100.8(2) . 3_675 ?
N10 N9 Cu1 121.7(4) . . ?
N10 N9 Cu2 127.1(4) . . ?
Cu1 N9 Cu2 102.7(2) . . ?
N13 N12 Cu2 125.6(4) . . ?
N13 N12 Cu1 132.5(4) . . ?
Cu2 N12 Cu1 101.8(2) . . ?
N3 N4 C1 105.4(5) . . ?
N3 N4 Cu1 121.9(4) . . ?
C1 N4 Cu1 132.4(5) . . ?
N11 N10 N9 177.2(7) . . ?
N7 N6 Cu1 124.7(3) . . ?
N7 N6 Cu2 129.4(3) . 1_545 ?
Cu1 N6 Cu2 105.08(18) . 1_545 ?
N2 N3 N4 106.4(5) . . ?
N14 N13 N12 179.1(7) . . ?
N17 N16 N15 177.3(7) . . ?
N5 O1 C3 111.2(8) . . ?
N3 N2 N1 113.8(6) . . ?
N3 N2 C2 123.0(7) . . ?
N1 N2 C2 123.0(7) . . ?
O1 C3 C2 103.8(7) . . ?
O1 C3 H3A 111.0 . . ?
C2 C3 H3A 111.0 . . ?
O1 C3 H3B 111.0 . . ?
C2 C3 H3B 111.0 . . ?
H3A C3 H3B 109.0 . . ?
O3 N5 O2 122.2(16) . . ?
O3 N5 O1 118.7(13) . . ?
O2 N5 O1 119.1(9) . . ?
N1 C1 N4 112.7(7) . . ?
N1 C1 H1 123.7 . . ?
N4 C1 H1 123.7 . . ?
N2 C2 C3 112.9(7) . . ?
N2 C2 H2A 109.0 . . ?
C3 C2 H2A 109.0 . . ?
N2 C2 H2B 109.0 . . ?
C3 C2 H2B 109.0 . . ?
H2A C2 H2B 107.8 . . ?
C1 N1 N2 101.7(6) . . ?

loop_
_geom_bond_atom_site_label_1
_geom_bond_atom_site_label_2
_geom_bond_distance
_geom_bond_site_symmetry_2
_geom_bond_publ_flag
Cu1 N4 1.973(5) . ?
Cu1 N6 1.987(4) . ?
Cu1 N9 1.991(5) . ?
Cu1 N12 2.021(4) . ?
Cu2 N12 1.992(4) . ?
Cu2 N9 1.999(4) . ?
Cu2 N15 2.002(4) . ?
Cu2 N15 2.010(5) 3_675 ?
Cu2 N6 2.384(4) 1_565 ?
N7 N8 1.140(6) . ?
N7 N6 1.224(5) . ?
N15 N16 1.237(6) . ?
N9 N10 1.205(6) . ?
N12 N13 1.210(6) . ?
N4 N3 1.322(6) . ?
N4 C1 1.355(8) . ?
N10 N11 1.126(7) . ?
N3 N2 1.302(8) . ?
N13 N14 1.132(7) . ?
N16 N17 1.152(7) . ?
O1 N5 1.392(14) . ?
O1 C3 1.417(10) . ?
N2 N1 1.336(9) . ?
N2 C2 1.467(9) . ?
O2 N5 1.193(12) . ?
C3 C2 1.508(11) . ?
C3 H3A 0.9700 . ?
C3 H3B 0.9700 . ?
N5 O3 1.176(11) . ?
C1 N1 1.307(9) . ?
C1 H1 0.9300 . ?
C2 H2A 0.9700 . ?
C2 H2B 0.9700 . ?

loop_
_geom_contact_atom_site_label_1
_geom_contact_atom_site_label_2
_geom_contact_distance
_geom_contact_site_symmetry_1
_geom_contact_site_symmetry_2
_geom_contact_publ_flag
? ? ? ? ? ?

loop_
_geom_hbond_atom_site_label_D
_geom_hbond_atom_site_label_H
_geom_hbond_atom_site_label_A
_geom_hbond_distance_DH
_geom_hbond_distance_HA
_geom_hbond_distance_DA
_geom_hbond_angle_DHA
_geom_hbond_site_symmetry_A
C3 H3B O3 0.97 2.23 2.864(11) 122.2 1_545

loop_
_geom_torsion_atom_site_label_1
_geom_torsion_atom_site_label_2
_geom_torsion_atom_site_label_3
_geom_torsion_atom_site_label_4
_geom_torsion
_geom_torsion_site_symmetry_1
_geom_torsion_site_symmetry_2
_geom_torsion_site_symmetry_3
_geom_torsion_site_symmetry_4
_geom_torsion_publ_flag
C1 N4 N3 N2 1.2(8) . . . . ?
Cu1 N4 N3 N2 175.9(4) . . . . ?
N4 N3 N2 N1 -1.2(9) . . . . ?
N4 N3 N2 C2 -177.2(7) . . . . ?
N5 O1 C3 C2 -179.9(7) . . . . ?
C3 O1 N5 O3 174.9(8) . . . . ?
C3 O1 N5 O2 -6.6(12) . . . . ?
N3 N4 C1 N1 -0.9(10) . . . . ?
Cu1 N4 C1 N1 -174.8(6) . . . . ?
N3 N2 C2 C3 -110.5(9) . . . . ?
N1 N2 C2 C3 73.9(12) . . . . ?
O1 C3 C2 N2 70.6(9) . . . . ?
N4 C1 N1 N2 0.2(11) . . . . ?
N3 N2 N1 C1 0.6(11) . . . . ?
C2 N2 N1 C1 176.6(9) . . . . ?
